data_7036893
loop_
_publ_author_name
'Xu, Wei-Jian'
'Chen, Shao-Li'
'Hu, Zhi-Tao'
'Lin, Rui-Biao'
'Su, Yu-Jun'
'Zhang, Wei-Xiong'
'Chen, Xiao-Ming'

_publ_section_title
;
 Cation-dependent structural phase transition and dielectric response in a
 family of cyano-bridged perovskite-like coordination polymers
;
_journal_name_full 'Dalton Trans.'
_journal_paper_doi 10.1039/C5DT03481G
_journal_year 2015
_chemical_formula_sum 'C12 H20 Fe K N8'
_chemical_formula_weight 371.31
_chemical_name_systematic
; 
 ? 
;
_space_group_IT_number 225
_symmetry_cell_setting cubic
_symmetry_space_group_name_Hall '-F 4 2 3'
_symmetry_space_group_name_H-M 'F m -3 m'
_atom_sites_solution_hydrogens geom
_atom_sites_solution_primary direct
_atom_sites_solution_secondary difmap
_audit_creation_method SHELXL-97
_audit_update_record
;
2015-10-08 deposited with the CCDC.
2015-10-20 downloaded from the CCDC.
;
_cell_angle_alpha 90.00
_cell_angle_beta 90.00
_cell_angle_gamma 90.00
_cell_formula_units_Z 4
_cell_length_a 12.104(2)
_cell_length_b 12.104(2)
_cell_length_c 12.104(2)
_cell_measurement_reflns_used 841
_cell_measurement_temperature 350(2)
_cell_measurement_theta_max 27.3
_cell_measurement_theta_min 3.4
_cell_volume 1773.3(5)
_computing_cell_refinement 'CrystalClear-SM Expert 2.1 b28 (Rigaku, 2013)'
_computing_data_collection 'CrystalClear-SM Expert 2.1 b28 (Rigaku, 2013)'
_computing_data_reduction 'CrystalClear-SM Expert 2.1 b28 (Rigaku, 2013)'
_computing_molecular_graphics 'SHELXTL-V (Sheldrick, 1997)'
_computing_publication_material 'SHELXL-97 (Sheldrick, 1997)'
_computing_structure_refinement 'SHELXL-97 (Sheldrick, 1997)'
_computing_structure_solution 'SHELXS-97 (Sheldrick, 1990)'
_diffrn_ambient_temperature 350(2)
_diffrn_measured_fraction_theta_full 0.993
_diffrn_measured_fraction_theta_max 0.993
_diffrn_measurement_device_type 'XtaLAB P300DS'
_diffrn_measurement_method '/w scan'
_diffrn_radiation_monochromator graphite
_diffrn_radiation_source 'fine-focus sealed tube'
_diffrn_radiation_type MoK\a
_diffrn_radiation_wavelength 0.71073
_diffrn_reflns_av_R_equivalents 0.0310
_diffrn_reflns_av_unetI/netI 0.0079
_diffrn_reflns_limit_h_max 15
_diffrn_reflns_limit_h_min -15
_diffrn_reflns_limit_k_max 15
_diffrn_reflns_limit_k_min -15
_diffrn_reflns_limit_l_max 15
_diffrn_reflns_limit_l_min -15
_diffrn_reflns_number 4120
_diffrn_reflns_theta_full 27.30
_diffrn_reflns_theta_max 27.30
_diffrn_reflns_theta_min 3.37
_exptl_absorpt_coefficient_mu 1.093
_exptl_absorpt_correction_T_max 0.8029
_exptl_absorpt_correction_T_min 0.6814
_exptl_absorpt_correction_type multi-scan
_exptl_absorpt_process_details 'REQAB; Jacobson, 1998'
_exptl_crystal_colour red
_exptl_crystal_density_diffrn 1.391
_exptl_crystal_density_method 'not measured'
_exptl_crystal_description block
_exptl_crystal_F_000 772
_exptl_crystal_size_max 0.38
_exptl_crystal_size_mid 0.27
_exptl_crystal_size_min 0.21
_refine_diff_density_max 0.112
_refine_diff_density_min -0.356
_refine_diff_density_rms 0.046
_refine_ls_extinction_method none
_refine_ls_goodness_of_fit_ref 1.135
_refine_ls_hydrogen_treatment mixed
_refine_ls_matrix_type full
_refine_ls_number_parameters 24
_refine_ls_number_reflns 136
_refine_ls_number_restraints 0
_refine_ls_restrained_S_all 1.135
_refine_ls_R_factor_all 0.0351
_refine_ls_R_factor_gt 0.0348
_refine_ls_shift/su_max 0.000
_refine_ls_shift/su_mean 0.000
_refine_ls_structure_factor_coef Fsqd
_refine_ls_weighting_details 'calc w=1/[\s^2^(Fo^2^)+(0.0572P)^2^+0.7656P] where P=(Fo^2^+2Fc^2^)/3'
_refine_ls_weighting_scheme calc
_refine_ls_wR_factor_gt 0.0917
_refine_ls_wR_factor_ref 0.0926
_reflns_number_gt 134
_reflns_number_total 136
_reflns_threshold_expression >2sigma(I)
_cod_data_source_file c5dt03481g2.cif
_cod_data_source_block 3_350_K
_cod_depositor_comments
;
The following automatic conversions were performed:

'_symmetry_cell_setting' value 'Cubic' changed to 'cubic' according
to
/usr/data/users/saulius/crontab/automatic-downloads/rss-feeds/RSC/lib/dictionaries/cif_core.dic
dictionary named 'cif_core.dic' version 2.4.2 from 2011-04-26.

Automatic conversion script
Id: cif_fix_values 3271 2015-04-21 07:52:19Z andrius 
;
_cod_original_cell_volume 1773.2(5)
_cod_original_sg_symbol_H-M Fm-3m
_cod_database_code 7036893

loop_
_symmetry_equiv_pos_as_xyz
'x, y, z'
'-x, -y, z'
'-x, y, -z'
'x, -y, -z'
'z, x, y'
'z, -x, -y'
'-z, -x, y'
'-z, x, -y'
'y, z, x'
'-y, z, -x'
'y, -z, -x'
'-y, -z, x'
'y, x, -z'
'-y, -x, -z'
'y, -x, z'
'-y, x, z'
'x, z, -y'
'-x, z, y'
'-x, -z, -y'
'x, -z, y'
'z, y, -x'
'z, -y, x'
'-z, y, x'
'-z, -y, -x'
'x, y+1/2, z+1/2'
'-x, -y+1/2, z+1/2'
'-x, y+1/2, -z+1/2'
'x, -y+1/2, -z+1/2'
'z, x+1/2, y+1/2'
'z, -x+1/2, -y+1/2'
'-z, -x+1/2, y+1/2'
'-z, x+1/2, -y+1/2'
'y, z+1/2, x+1/2'
'-y, z+1/2, -x+1/2'
'y, -z+1/2, -x+1/2'
'-y, -z+1/2, x+1/2'
'y, x+1/2, -z+1/2'
'-y, -x+1/2, -z+1/2'
'y, -x+1/2, z+1/2'
'-y, x+1/2, z+1/2'
'x, z+1/2, -y+1/2'
'-x, z+1/2, y+1/2'
'-x, -z+1/2, -y+1/2'
'x, -z+1/2, y+1/2'
'z, y+1/2, -x+1/2'
'z, -y+1/2, x+1/2'
'-z, y+1/2, x+1/2'
'-z, -y+1/2, -x+1/2'
'x+1/2, y, z+1/2'
'-x+1/2, -y, z+1/2'
'-x+1/2, y, -z+1/2'
'x+1/2, -y, -z+1/2'
'z+1/2, x, y+1/2'
'z+1/2, -x, -y+1/2'
'-z+1/2, -x, y+1/2'
'-z+1/2, x, -y+1/2'
'y+1/2, z, x+1/2'
'-y+1/2, z, -x+1/2'
'y+1/2, -z, -x+1/2'
'-y+1/2, -z, x+1/2'
'y+1/2, x, -z+1/2'
'-y+1/2, -x, -z+1/2'
'y+1/2, -x, z+1/2'
'-y+1/2, x, z+1/2'
'x+1/2, z, -y+1/2'
'-x+1/2, z, y+1/2'
'-x+1/2, -z, -y+1/2'
'x+1/2, -z, y+1/2'
'z+1/2, y, -x+1/2'
'z+1/2, -y, x+1/2'
'-z+1/2, y, x+1/2'
'-z+1/2, -y, -x+1/2'
'x+1/2, y+1/2, z'
'-x+1/2, -y+1/2, z'
'-x+1/2, y+1/2, -z'
'x+1/2, -y+1/2, -z'
'z+1/2, x+1/2, y'
'z+1/2, -x+1/2, -y'
'-z+1/2, -x+1/2, y'
'-z+1/2, x+1/2, -y'
'y+1/2, z+1/2, x'
'-y+1/2, z+1/2, -x'
'y+1/2, -z+1/2, -x'
'-y+1/2, -z+1/2, x'
'y+1/2, x+1/2, -z'
'-y+1/2, -x+1/2, -z'
'y+1/2, -x+1/2, z'
'-y+1/2, x+1/2, z'
'x+1/2, z+1/2, -y'
'-x+1/2, z+1/2, y'
'-x+1/2, -z+1/2, -y'
'x+1/2, -z+1/2, y'
'z+1/2, y+1/2, -x'
'z+1/2, -y+1/2, x'
'-z+1/2, y+1/2, x'
'-z+1/2, -y+1/2, -x'
'-x, -y, -z'
'x, y, -z'
'x, -y, z'
'-x, y, z'
'-z, -x, -y'
'-z, x, y'
'z, x, -y'
'z, -x, y'
'-y, -z, -x'
'y, -z, x'
'-y, z, x'
'y, z, -x'
'-y, -x, z'
'y, x, z'
'-y, x, -z'
'y, -x, -z'
'-x, -z, y'
'x, -z, -y'
'x, z, y'
'-x, z, -y'
'-z, -y, x'
'-z, y, -x'
'z, -y, -x'
'z, y, x'
'-x, -y+1/2, -z+1/2'
'x, y+1/2, -z+1/2'
'x, -y+1/2, z+1/2'
'-x, y+1/2, z+1/2'
'-z, -x+1/2, -y+1/2'
'-z, x+1/2, y+1/2'
'z, x+1/2, -y+1/2'
'z, -x+1/2, y+1/2'
'-y, -z+1/2, -x+1/2'
'y, -z+1/2, x+1/2'
'-y, z+1/2, x+1/2'
'y, z+1/2, -x+1/2'
'-y, -x+1/2, z+1/2'
'y, x+1/2, z+1/2'
'-y, x+1/2, -z+1/2'
'y, -x+1/2, -z+1/2'
'-x, -z+1/2, y+1/2'
'x, -z+1/2, -y+1/2'
'x, z+1/2, y+1/2'
'-x, z+1/2, -y+1/2'
'-z, -y+1/2, x+1/2'
'-z, y+1/2, -x+1/2'
'z, -y+1/2, -x+1/2'
'z, y+1/2, x+1/2'
'-x+1/2, -y, -z+1/2'
'x+1/2, y, -z+1/2'
'x+1/2, -y, z+1/2'
'-x+1/2, y, z+1/2'
'-z+1/2, -x, -y+1/2'
'-z+1/2, x, y+1/2'
'z+1/2, x, -y+1/2'
'z+1/2, -x, y+1/2'
'-y+1/2, -z, -x+1/2'
'y+1/2, -z, x+1/2'
'-y+1/2, z, x+1/2'
'y+1/2, z, -x+1/2'
'-y+1/2, -x, z+1/2'
'y+1/2, x, z+1/2'
'-y+1/2, x, -z+1/2'
'y+1/2, -x, -z+1/2'
'-x+1/2, -z, y+1/2'
'x+1/2, -z, -y+1/2'
'x+1/2, z, y+1/2'
'-x+1/2, z, -y+1/2'
'-z+1/2, -y, x+1/2'
'-z+1/2, y, -x+1/2'
'z+1/2, -y, -x+1/2'
'z+1/2, y, x+1/2'
'-x+1/2, -y+1/2, -z'
'x+1/2, y+1/2, -z'
'x+1/2, -y+1/2, z'
'-x+1/2, y+1/2, z'
'-z+1/2, -x+1/2, -y'
'-z+1/2, x+1/2, y'
'z+1/2, x+1/2, -y'
'z+1/2, -x+1/2, y'
'-y+1/2, -z+1/2, -x'
'y+1/2, -z+1/2, x'
'-y+1/2, z+1/2, x'
'y+1/2, z+1/2, -x'
'-y+1/2, -x+1/2, z'
'y+1/2, x+1/2, z'
'-y+1/2, x+1/2, -z'
'y+1/2, -x+1/2, -z'
'-x+1/2, -z+1/2, y'
'x+1/2, -z+1/2, -y'
'x+1/2, z+1/2, y'
'-x+1/2, z+1/2, -y'
'-z+1/2, -y+1/2, x'
'-z+1/2, y+1/2, -x'
'z+1/2, -y+1/2, -x'
'z+1/2, y+1/2, x'

loop_
_atom_site_label
_atom_site_type_symbol
_atom_site_fract_x
_atom_site_fract_y
_atom_site_fract_z
_atom_site_U_iso_or_equiv
_atom_site_adp_type
_atom_site_occupancy
_atom_site_symmetry_multiplicity
_atom_site_calc_flag
_atom_site_refinement_flags
Fe1 Fe 0.0000 0.5000 0.0000 0.0667(6) Uani 1 48 d S
K1 K 0.0000 0.5000 0.5000 0.0790(7) Uani 1 48 d S
C1 C -0.0159(9) 0.4841(9) 0.1596(6) 0.066(4) Uani 0.25 2 d SP
N1 N 0.019(2) 0.519(2) 0.2538(4) 0.106(11) Uani 0.25 2 d SP
N2 N 0.2269(7) 0.7269(7) 0.2269(7) 0.097(6) Uani 0.25 6 d SP
H2A H 0.1839 0.6839 0.1840 0.116 Uiso 0.25 6 d SPR
C2 C 0.2326(8) 0.6707(9) 0.3293(9) 0.158(9) Uani 0.25 2 d SP
H2B H 0.2594 0.7200 0.3876 0.237 Uiso 0.13 1 d PR
H2C H 0.1604 0.6446 0.3553 0.237 Uiso 0.25 2 d SPR
H2D H 0.2820 0.6090 0.3247 0.237 Uiso 0.13 1 d PR

loop_
_atom_site_aniso_label
_atom_site_aniso_U_11
_atom_site_aniso_U_22
_atom_site_aniso_U_33
_atom_site_aniso_U_23
_atom_site_aniso_U_13
_atom_site_aniso_U_12
Fe1 0.0667(6) 0.0667(6) 0.0667(6) 0.000 0.000 0.000
K1 0.0790(7) 0.0790(7) 0.0790(7) 0.000 0.000 0.000
C1 0.059(6) 0.059(6) 0.081(3) 0.001(2) 0.001(2) -0.004(4)
N1 0.125(16) 0.125(16) 0.068(3) -0.006(3) -0.006(3) 0.011(10)
N2 0.097(6) 0.097(6) 0.097(6) -0.011(4) -0.011(4) -0.011(4)
C2 0.129(11) 0.172(12) 0.172(12) 0.087(13) 0.006(4) -0.006(4)

loop_
_atom_type_symbol
_atom_type_description
_atom_type_scat_dispersion_real
_atom_type_scat_dispersion_imag
_atom_type_scat_source
C C 0.0033 0.0016 'International Tables Vol C Tables 4.2.6.8 and 6.1.1.4'
H H 0.0000 0.0000 'International Tables Vol C Tables 4.2.6.8 and 6.1.1.4'
N N 0.0061 0.0033 'International Tables Vol C Tables 4.2.6.8 and 6.1.1.4'
K K 0.2009 0.2494 'International Tables Vol C Tables 4.2.6.8 and 6.1.1.4'
Fe Fe 0.3463 0.8444 'International Tables Vol C Tables 4.2.6.8 and 6.1.1.4'

loop_
_geom_angle_atom_site_label_1
_geom_angle_atom_site_label_2
_geom_angle_atom_site_label_3
_geom_angle
_geom_angle_site_symmetry_1
_geom_angle_site_symmetry_3
C1 Fe1 C1 78.1(6) 30 82
C1 Fe1 C1 11.3(6) 30 128_554
C1 Fe1 C1 79.3(5) 82 128_554
C1 Fe1 C1 89.44(6) 30 180_455
C1 Fe1 C1 11.3(6) 82 180_455
C1 Fe1 C1 90.56(6) 128_554 180_455
C1 Fe1 C1 101.9(7) 30 98
C1 Fe1 C1 101.9(6) 82 98
C1 Fe1 C1 90.56(6) 128_554 98
C1 Fe1 C1 100.7(5) 180_455 98
C1 Fe1 C1 79.3(5) 30 179
C1 Fe1 C1 11.3(6) 82 179
C1 Fe1 C1 78.1(6) 128_554 179
C1 Fe1 C1 16.1(8) 180_455 179
C1 Fe1 C1 90.56(6) 98 179
C1 Fe1 C1 78.1(6) 30 2_565
C1 Fe1 C1 78.1(6) 82 2_565
C1 Fe1 C1 89.44(6) 128_554 2_565
C1 Fe1 C1 79.3(5) 180_455 2_565
C1 Fe1 C1 180.00(6) 98 2_565
C1 Fe1 C1 89.44(6) 179 2_565
C1 Fe1 C1 11.3(6) 30 127
C1 Fe1 C1 89.44(6) 82 127
C1 Fe1 C1 16.1(8) 128_554 127
C1 Fe1 C1 100.7(5) 180_455 127
C1 Fe1 C1 100.7(5) 98 127
C1 Fe1 C1 90.56(6) 179 127
C1 Fe1 C1 79.3(5) 2_565 127
C1 Fe1 C1 16.1(8) 30 29_554
C1 Fe1 C1 90.56(6) 82 29_554
C1 Fe1 C1 11.3(6) 128_554 29_554
C1 Fe1 C1 101.9(7) 180_455 29_554
C1 Fe1 C1 89.44(6) 98 29_554
C1 Fe1 C1 89.44(6) 179 29_554
C1 Fe1 C1 90.56(6) 2_565 29_554
C1 Fe1 C1 11.3(6) 127 29_554
C1 Fe1 C1 90.56(6) 30 3
C1 Fe1 C1 100.7(5) 82 3
C1 Fe1 C1 79.3(5) 128_554 3
C1 Fe1 C1 101.9(6) 180_455 3
C1 Fe1 C1 11.3(6) 98 3
C1 Fe1 C1 89.44(6) 179 3
C1 Fe1 C1 168.7(6) 2_565 3
C1 Fe1 C1 89.44(6) 127 3
C1 Fe1 C1 78.1(6) 29_554 3
C1 Fe1 C1 89.44(6) 30 99_565
C1 Fe1 C1 79.3(5) 82 99_565
C1 Fe1 C1 100.7(5) 128_554 99_565
C1 Fe1 C1 78.1(6) 180_455 99_565
C1 Fe1 C1 168.7(6) 98 99_565
C1 Fe1 C1 90.56(6) 179 99_565
C1 Fe1 C1 11.3(6) 2_565 99_565
C1 Fe1 C1 90.56(6) 127 99_565
C1 Fe1 C1 101.9(6) 29_554 99_565
C1 Fe1 C1 180.000(1) 3 99_565
C1 Fe1 C1 101.9(7) 30 178_455
C1 Fe1 C1 180.0(6) 82 178_455
C1 Fe1 C1 100.7(5) 128_554 178_455
C1 Fe1 C1 168.7(6) 180_455 178_455
C1 Fe1 C1 78.1(6) 98 178_455
C1 Fe1 C1 168.7(6) 179 178_455
C1 Fe1 C1 101.9(6) 2_565 178_455
C1 Fe1 C1 90.56(6) 127 178_455
C1 Fe1 C1 89.44(6) 29_554 178_455
C1 Fe1 C1 79.3(5) 3 178_455
C1 Fe1 C1 100.7(5) 99_565 178_455
N1 K1 N1 8.9(9) 154_465 59_465
N1 K1 N1 8.9(9) 154_465 60_565
N1 K1 N1 12.6(13) 59_465 60_565
N1 K1 N1 99.2(10) 154_465 2_565
N1 K1 N1 90.34(7) 59_465 2_565
N1 K1 N1 98.5(8) 60_565 2_565
N1 K1 N1 80.8(10) 154_465 98_556
N1 K1 N1 89.66(7) 59_465 98_556
N1 K1 N1 81.5(8) 60_565 98_556
N1 K1 N1 180.000(3) 2_565 98_556
N1 K1 N1 12.6(13) 154_465 153_565
N1 K1 N1 8.9(9) 59_465 153_565
N1 K1 N1 8.9(9) 60_565 153_565
N1 K1 N1 89.66(7) 2_565 153_565
N1 K1 N1 90.34(7) 98_556 153_565
N1 K1 N1 98.5(8) 154_465 99_565
N1 K1 N1 89.66(7) 59_465 99_565
N1 K1 N1 99.2(10) 60_565 99_565
N1 K1 N1 8.9(9) 2_565 99_565
N1 K1 N1 171.1(9) 98_556 99_565
N1 K1 N1 90.34(7) 153_565 99_565
N1 K1 N1 80.8(10) 154_465 174
N1 K1 N1 81.5(8) 59_465 174
N1 K1 N1 89.66(8) 60_565 174
N1 K1 N1 99.2(10) 2_565 174
N1 K1 N1 80.8(10) 98_556 174
N1 K1 N1 90.34(7) 153_565 174
N1 K1 N1 90.34(7) 99_565 174
N1 K1 N1 90.34(7) 154_465 100
N1 K1 N1 81.5(8) 59_465 100
N1 K1 N1 89.66(7) 60_565 100
N1 K1 N1 8.9(9) 2_565 100
N1 K1 N1 171.1(9) 98_556 100
N1 K1 N1 80.8(10) 153_565 100
N1 K1 N1 12.6(13) 99_565 100
N1 K1 N1 98.5(8) 174 100
N1 K1 N1 99.2(10) 154_465 78_456
N1 K1 N1 98.5(8) 59_465 78_456
N1 K1 N1 90.34(7) 60_565 78_456
N1 K1 N1 80.8(10) 2_565 78_456
N1 K1 N1 99.2(10) 98_556 78_456
N1 K1 N1 89.66(7) 153_565 78_456
N1 K1 N1 89.66(7) 99_565 78_456
N1 K1 N1 180.000(1) 174 78_456
N1 K1 N1 81.5(8) 100 78_456
N1 K1 N1 89.66(7) 154_465 .
N1 K1 N1 80.8(10) 59_465 .
N1 K1 N1 90.34(7) 60_565 .
N1 K1 N1 12.6(13) 2_565 .
N1 K1 N1 167.4(13) 98_556 .
N1 K1 N1 81.5(8) 153_565 .
N1 K1 N1 8.9(9) 99_565 .
N1 K1 N1 89.66(7) 174 .
N1 K1 N1 8.9(9) 100 .
N1 K1 N1 90.34(7) 78_456 .
N1 K1 N1 180.000(1) 154_465 58
N1 K1 N1 171.1(9) 59_465 58
N1 K1 N1 171.1(9) 60_565 58
N1 K1 N1 80.8(10) 2_565 58
N1 K1 N1 99.2(10) 98_556 58
N1 K1 N1 167.4(13) 153_565 58
N1 K1 N1 81.5(8) 99_565 58
N1 K1 N1 99.2(10) 174 58
N1 K1 N1 89.66(7) 100 58
N1 K1 N1 80.8(10) 78_456 58
N1 K1 N1 90.34(7) . 58
C1 C1 C1 90.00(2) 99_565 100
C1 C1 C1 45.000(6) 99_565 2_565
C1 C1 C1 45.000(2) 100 2_565
C1 C1 N1 92.0(13) 99_565 2_565
C1 C1 N1 92.0(13) 100 2_565
C1 C1 N1 92.8(19) 2_565 2_565
C1 C1 N1 69.6(11) 99_565 100
C1 C1 N1 91.9(13) 100 100
C1 C1 N1 77.1(7) 2_565 100
N1 C1 N1 22(2) 2_565 100
C1 C1 N1 91.9(13) 99_565 99_565
C1 C1 N1 69.6(11) 100 99_565
C1 C1 N1 77.1(7) 2_565 99_565
N1 C1 N1 22(2) 2_565 99_565
N1 C1 N1 31(3) 100 99_565
C1 C1 N1 70.8(10) 99_565 .
C1 C1 N1 70.8(10) 100 .
C1 C1 N1 62.2(14) 2_565 .
N1 C1 N1 31(3) 2_565 .
N1 C1 N1 21(2) 100 .
N1 C1 N1 21(2) 99_565 .
C1 C1 Fe1 84.3(3) 99_565 .
C1 C1 Fe1 84.3(3) 100 .
C1 C1 Fe1 82.0(4) 2_565 .
N1 C1 Fe1 175(2) 2_565 .
N1 C1 Fe1 153.7(12) 100 .
N1 C1 Fe1 153.7(12) 99_565 .
N1 C1 Fe1 144.2(16) . .
N1 N1 N1 90.0 99_565 100
N1 N1 N1 45.00(2) 99_565 2_565
N1 N1 N1 45.000(19) 100 2_565
N1 N1 C1 88.0(14) 99_565 2_565
N1 N1 C1 88.0(14) 100 2_565
N1 N1 C1 87.2(19) 2_565 2_565
N1 N1 C1 88.1(13) 99_565 99_565
N1 N1 C1 69.6(11) 100 99_565
N1 N1 C1 74.4(16) 2_565 99_565
C1 N1 C1 18.4(10) 2_565 99_565
N1 N1 C1 69.6(11) 99_565 100
N1 N1 C1 88.1(13) 100 100
N1 N1 C1 74.4(16) 2_565 100
C1 N1 C1 18.4(10) 2_565 100
C1 N1 C1 25.9(14) 99_565 100
N1 N1 C1 70.8(10) 99_565 .
N1 N1 C1 70.8(10) 100 .
N1 N1 C1 62.2(14) 2_565 .
C1 N1 C1 25.0(14) 2_565 .
C1 N1 C1 17.4(9) 99_565 .
C1 N1 C1 17.4(9) 100 .
N1 N1 K1 85.6(5) 99_565 .
N1 N1 K1 85.6(5) 100 .
N1 N1 K1 83.7(7) 2_565 .
C1 N1 K1 171(3) 2_565 .
C1 N1 K1 154.3(19) 99_565 .
C1 N1 K1 154.3(19) 100 .
C1 N1 K1 146(2) . .
N2 N2 N2 60.000(1) 74_565 28_565
N2 N2 N2 60.000(2) 74_565 51
N2 N2 N2 60.000(2) 28_565 51
N2 N2 C2 97.1(9) 74_565 55_564
N2 N2 C2 97.1(9) 28_565 55_564
N2 N2 C2 153.0(10) 51 55_564
N2 N2 C2 97.1(9) 74_565 51
N2 N2 C2 153.0(10) 28_565 51
N2 N2 C2 97.1(9) 51 51
C2 N2 C2 100.1(13) 55_564 51
N2 N2 C2 153.0(10) 74_565 59_465
N2 N2 C2 97.1(9) 28_565 59_465
N2 N2 C2 97.1(9) 51 59_465
C2 N2 C2 100.1(13) 55_564 59_465
C2 N2 C2 100.1(13) 51 59_465
N2 N2 C2 73.8(5) 74_565 81_455
N2 N2 C2 49.2(6) 28_565 81_455
N2 N2 C2 107.8(6) 51 81_455
C2 N2 C2 47.9(8) 55_564 81_455
C2 N2 C2 143.2(5) 51 81_455
C2 N2 C2 103.1(2) 59_465 81_455
N2 N2 C2 49.2(6) 74_565 28_565
N2 N2 C2 73.8(5) 28_565 28_565
N2 N2 C2 107.8(6) 51 28_565
C2 N2 C2 47.9(8) 55_564 28_565
C2 N2 C2 103.1(2) 51 28_565
C2 N2 C2 143.2(5) 59_465 28_565
C2 N2 C2 43.9(7) 81_455 28_565
N2 N2 C2 49.2(6) 74_565 29_554
N2 N2 C2 107.8(6) 28_565 29_554
N2 N2 C2 73.8(5) 51 29_554
C2 N2 C2 103.1(2) 55_564 29_554
C2 N2 C2 47.9(8) 51 29_554
C2 N2 C2 143.2(5) 59_465 29_554
C2 N2 C2 113.7(5) 81_455 29_554
C2 N2 C2 71.6(7) 28_565 29_554
N2 N2 C2 107.8(6) 74_565 80_556
N2 N2 C2 49.2(6) 28_565 80_556
N2 N2 C2 73.8(5) 51 80_556
C2 N2 C2 103.1(2) 55_564 80_556
C2 N2 C2 143.2(5) 51 80_556
C2 N2 C2 47.9(8) 59_465 80_556
C2 N2 C2 71.6(7) 81_455 80_556
C2 N2 C2 113.7(5) 28_565 80_556
C2 N2 C2 147.0(11) 29_554 80_556
N2 N2 C2 73.8(5) 74_565 12_665
N2 N2 C2 107.8(6) 28_565 12_665
N2 N2 C2 49.2(6) 51 12_665
C2 N2 C2 143.2(5) 55_564 12_665
C2 N2 C2 47.9(8) 51 12_665
C2 N2 C2 103.1(2) 59_465 12_665
C2 N2 C2 147.0(11) 81_455 12_665
C2 N2 C2 113.7(5) 28_565 12_665
C2 N2 C2 43.9(7) 29_554 12_665
C2 N2 C2 113.7(5) 80_556 12_665
N2 N2 C2 107.8(6) 74_565 .
N2 N2 C2 73.8(5) 28_565 .
N2 N2 C2 49.2(6) 51 .
C2 N2 C2 143.2(5) 55_564 .
C2 N2 C2 103.1(2) 51 .
C2 N2 C2 47.9(8) 59_465 .
C2 N2 C2 113.7(5) 81_455 .
C2 N2 C2 147.0(11) 28_565 .
C2 N2 C2 113.7(5) 29_554 .
C2 N2 C2 43.9(7) 80_556 .
C2 N2 C2 71.6(7) 12_665 .
N2 N2 H2A 144.7 74_565 .
N2 N2 H2A 144.7 28_565 .
N2 N2 H2A 144.7 51 .
C2 N2 H2A 62.3 55_564 .
C2 N2 H2A 62.3 51 .
C2 N2 H2A 62.3 59_465 .
C2 N2 H2A 104.9 81_455 .
C2 N2 H2A 104.9 28_565 .
C2 N2 H2A 104.9 29_554 .
C2 N2 H2A 104.9 80_556 .
C2 N2 H2A 104.9 12_665 .
C2 N2 H2A 104.9 . .
C2 C2 C2 60.000(3) 59_465 80_556
C2 C2 N2 82.9(9) 59_465 51
C2 C2 N2 82.9(9) 80_556 51
C2 C2 N2 68.0(3) 59_465 28_565
C2 C2 N2 49.2(6) 80_556 28_565
N2 C2 N2 33.7(12) 51 28_565
C2 C2 N2 49.2(6) 59_465 .
C2 C2 N2 68.0(3) 80_556 .
N2 C2 N2 33.7(12) 51 .
N2 C2 N2 32.5(10) 28_565 .
C2 C2 C2 120.000(5) 59_465 6_566
C2 C2 C2 90.000(1) 80_556 6_566
N2 C2 C2 39.9(6) 51 6_566
N2 C2 C2 54.2(4) 28_565 6_566
N2 C2 C2 72.2(6) . 6_566
C2 C2 C2 90.000(5) 59_465 12_665
C2 C2 C2 120.000(5) 80_556 12_665
N2 C2 C2 39.9(6) 51 12_665
N2 C2 C2 72.2(6) 28_565 12_665
N2 C2 C2 54.2(4) . 12_665
C2 C2 C2 60.000(2) 6_566 12_665
C2 C2 N2 73.1(3) 59_465 74_565
C2 C2 N2 73.1(3) 80_556 74_565
N2 C2 N2 11.4(7) 51 74_565
N2 C2 N2 24.5(7) 28_565 74_565
N2 C2 N2 24.5(7) . 74_565
C2 C2 N2 47.8(3) 6_566 74_565
C2 C2 N2 47.8(3) 12_665 74_565
C2 C2 C2 98.7(4) 59_465 74_565
C2 C2 C2 57.4(6) 80_556 74_565
N2 C2 C2 44.55(19) 51 74_565
N2 C2 C2 32.3(3) 28_565 74_565
N2 C2 C2 62.7(6) . 74_565
C2 C2 C2 32.6(6) 6_566 74_565
C2 C2 C2 81.3(4) 12_665 74_565
N2 C2 C2 43.70(11) 74_565 74_565
C2 C2 C2 57.4(6) 59_465 51
C2 C2 C2 98.7(4) 80_556 51
N2 C2 C2 44.55(19) 51 51
N2 C2 C2 62.7(6) 28_565 51
N2 C2 C2 32.3(3) . 51
C2 C2 C2 81.3(4) 6_566 51
C2 C2 C2 32.6(6) 12_665 51
N2 C2 C2 43.70(11) 74_565 51
C2 C2 C2 87.4(3) 74_565 51
C2 C2 H2B 138.0 59_465 .
C2 C2 H2B 78.7 80_556 .
N2 C2 H2B 85.4 51 .
N2 C2 H2B 80.1 28_565 .
N2 C2 H2B 110.8 . .
C2 C2 H2B 48.3 6_566 .
C2 C2 H2B 106.0 12_665 .
N2 C2 H2B 89.2 74_565 .
C2 C2 H2B 48.2 74_565 .
C2 C2 H2B 129.2 51 .
C2 C2 H2C 66.2 59_465 .
C2 C2 H2C 66.3 80_556 .
N2 C2 H2C 144.1 51 .
N2 C2 H2C 113.1 28_565 .
N2 C2 H2C 113.1 . .
C2 C2 H2C 149.0 6_566 .
C2 C2 H2C 149.0 12_665 .
N2 C2 H2C 132.7 74_565 .
C2 C2 H2C 120.4 74_565 .
C2 C2 H2C 120.3 51 .
H2B C2 H2C 105.1 . .
C2 C2 H2D 113.6 59_465 .
C2 C2 H2D 172.9 80_556 .
N2 C2 H2D 99.8 51 .
N2 C2 H2D 133.2 28_565 .
N2 C2 H2D 110.7 . .
C2 C2 H2D 96.3 6_566 .
C2 C2 H2D 61.1 12_665 .
N2 C2 H2D 108.8 74_565 .
C2 C2 H2D 128.8 74_565 .
C2 C2 H2D 79.0 51 .
H2B C2 H2D 108.0 . .
H2C C2 H2D 108.9 . .

loop_
_geom_bond_atom_site_label_1
_geom_bond_atom_site_label_2
_geom_bond_distance
_geom_bond_site_symmetry_2
Fe1 C1 1.951(7) 30
Fe1 C1 1.951(7) 82
Fe1 C1 1.951(7) 128_554
Fe1 C1 1.951(7) 180_455
Fe1 C1 1.951(7) 98
Fe1 C1 1.951(7) 179
Fe1 C1 1.951(7) 2_565
Fe1 C1 1.951(7) 127
Fe1 C1 1.951(7) 29_554
Fe1 C1 1.951(7) 3
Fe1 C1 1.951(7) 99_565
Fe1 C1 1.951(7) 178_455
K1 N1 2.998(6) 154_465
K1 N1 2.998(6) 59_465
K1 N1 2.998(6) 60_565
K1 N1 2.998(6) 2_565
K1 N1 2.998(6) 98_556
K1 N1 2.998(6) 153_565
K1 N1 2.998(6) 99_565
K1 N1 2.998(6) 174
K1 N1 2.998(6) 100
K1 N1 2.998(6) 78_456
K1 N1 2.998(6) .
K1 N1 2.998(6) 58
C1 C1 0.39(2) 99_565
C1 C1 0.39(2) 100
C1 C1 0.55(3) 2_565
C1 N1 1.142(8) 2_565
C1 N1 1.218(13) 100
C1 N1 1.218(13) 99_565
C1 N1 1.289(19) .
N1 N1 0.46(5) 99_565
N1 N1 0.46(5) 100
N1 N1 0.66(7) 2_565
N1 C1 1.142(8) 2_565
N1 C1 1.218(13) 99_565
N1 C1 1.218(13) 100
N2 N2 0.79(2) 74_565
N2 N2 0.79(2) 28_565
N2 N2 0.79(2) 51
N2 C2 1.080(15) 55_564
N2 C2 1.080(15) 51
N2 C2 1.080(15) 59_465
N2 C2 1.416(15) 81_455
N2 C2 1.416(15) 28_565
N2 C2 1.416(16) 29_554
N2 C2 1.416(15) 80_556
N2 C2 1.416(16) 12_665
N2 C2 1.416(15) .
N2 H2A 0.8997 .
C2 C2 1.06(2) 59_465
C2 C2 1.06(2) 80_556
C2 N2 1.080(15) 51
C2 N2 1.416(15) 28_565
C2 C2 1.66(2) 6_566
C2 C2 1.656(19) 12_665
C2 N2 1.82(2) 74_565
C2 C2 1.97(2) 74_565
C2 C2 1.97(2) 51
C2 H2B 0.9790 .
C2 H2C 0.9807 .
C2 H2D 0.9582 .
